data_7023603
loop_
_publ_author_name
'Dhal, Piu'
'Nandy, Madhusudan'
'Sadhukhan, Dipali'
'Zangrando, Ennio'
'Pilet, Guillaume'
'G\'omez-Garc\'ia, Carlos J'
'Mitra, Samiran'

_publ_section_title
;
 Novel mixed-valence Cu compounds formed by Cu(II) dimers with double
 oximato bridges: in situ formation of anionic layer [Cu2(SCN)3]n(n-).
;
_journal_issue 40
_journal_name_full 'Dalton transactions (Cambridge, England : 2003)'
_journal_page_first 14545
_journal_page_last 14555
_journal_paper_doi 10.1039/c3dt51561c
_journal_volume 42
_journal_year 2013
_chemical_formula_moiety 'C8 H16 Cu N3 O 1+, Cu2 S3 C3 N3 1-, O0.25'
_chemical_formula_sum 'C11 H16 Cu3 N6 O1.25 S3'
_chemical_formula_weight 539.10
_chemical_name_systematic
;
 ?
;
_space_group_IT_number 14
_symmetry_cell_setting monoclinic
_symmetry_space_group_name_Hall '-P 2ybc'
_symmetry_space_group_name_H-M 'P 1 21/c 1'
_atom_sites_solution_hydrogens geom
_atom_sites_solution_primary direct
_atom_sites_solution_secondary difmap
_audit_creation_method SHELXL-97
_cell_angle_alpha 90.00
_cell_angle_beta 105.53(2)
_cell_angle_gamma 90.00
_cell_formula_units_Z 4
_cell_length_a 13.655(2)
_cell_length_b 10.8310(12)
_cell_length_c 14.2500(10)
_cell_measurement_reflns_used 245
_cell_measurement_temperature 293(2)
_cell_measurement_theta_max 40.0
_cell_measurement_theta_min 12.5
_cell_volume 2030.6(4)
_computing_cell_refinement 'Denzo (Otwinowski & Minor 1997)'
_computing_data_collection 'Nonius, Supergui'
_computing_data_reduction 'Denzo and Scalepack (Otwinowski & Minor 1997)'
_computing_molecular_graphics 'Ortep3 for Windows (Farrugia,1997)'
_computing_publication_material 'Wingx Version 2013.2 (Farrugia, 2012)'
_computing_structure_refinement 'SHELX97 (Sheldrick, 2008)'
_computing_structure_solution 'SHELX97 (Sheldrick, 2008)'
_diffrn_ambient_temperature 293(2)
_diffrn_measured_fraction_theta_full 0.968
_diffrn_measured_fraction_theta_max 0.968
_diffrn_measurement_device_type Kappa-CCD
_diffrn_radiation_monochromator graphite
_diffrn_radiation_source 'rotating anode'
_diffrn_radiation_type CuK\a
_diffrn_radiation_wavelength 1.54180
_diffrn_reflns_av_R_equivalents 0.0374
_diffrn_reflns_av_sigmaI/netI 0.0745
_diffrn_reflns_limit_h_max 15
_diffrn_reflns_limit_h_min -15
_diffrn_reflns_limit_k_max 11
_diffrn_reflns_limit_k_min -11
_diffrn_reflns_limit_l_max 15
_diffrn_reflns_limit_l_min -15
_diffrn_reflns_number 3968
_diffrn_reflns_theta_full 58.00
_diffrn_reflns_theta_max 58.00
_diffrn_reflns_theta_min 5.20
_exptl_absorpt_coefficient_mu 6.646
_exptl_absorpt_correction_T_max 0.3776
_exptl_absorpt_correction_T_min 0.1318
_exptl_absorpt_correction_type refdelf
_exptl_absorpt_process_details
;
Parkin S,Moezzi B & Hope H, (1995) J. Appl. Cryst. 28, 53-56
Cubic fit to sin(theta)/lambda - 24 parameters
;
_exptl_crystal_colour green
_exptl_crystal_density_diffrn 1.763
_exptl_crystal_density_method 'not measured'
_exptl_crystal_description block
_exptl_crystal_F_000 1076
_exptl_crystal_size_max 0.22
_exptl_crystal_size_mid 0.20
_exptl_crystal_size_min 0.18
_refine_diff_density_max 0.666
_refine_diff_density_min -0.243
_refine_diff_density_rms 0.090
_refine_ls_extinction_method none
_refine_ls_goodness_of_fit_ref 0.953
_refine_ls_hydrogen_treatment constr
_refine_ls_matrix_type full
_refine_ls_number_parameters 227
_refine_ls_number_reflns 2732
_refine_ls_number_restraints 0
_refine_ls_restrained_S_all 0.953
_refine_ls_R_factor_all 0.0796
_refine_ls_R_factor_gt 0.0445
_refine_ls_shift/su_max 0.000
_refine_ls_shift/su_mean 0.000
_refine_ls_structure_factor_coef Fsqd
_refine_ls_weighting_details 'calc w=1/[\s^2^(Fo^2^)+(0.0724P)^2^+0.0000P] where P=(Fo^2^+2Fc^2^)/3'
_refine_ls_weighting_scheme calc
_refine_ls_wR_factor_gt 0.1149
_refine_ls_wR_factor_ref 0.1227
_reflns_number_gt 1543
_reflns_number_total 2732
_reflns_threshold_expression >2\s(I)
_cod_data_source_file c3dt51561c.txt
_cod_data_source_block ju472
_cod_original_sg_symbol_H-M 'P 21/c'
_cod_database_code 7023603

loop_
_symmetry_equiv_pos_as_xyz
'x, y, z'
'-x, y+1/2, -z+1/2'
'-x, -y, -z'
'x, -y-1/2, z-1/2'

loop_
_atom_site_label
_atom_site_type_symbol
_atom_site_fract_x
_atom_site_fract_y
_atom_site_fract_z
_atom_site_U_iso_or_equiv
_atom_site_adp_type
_atom_site_occupancy
_atom_site_symmetry_multiplicity
_atom_site_calc_flag
_atom_site_refinement_flags
Cu1 Cu 0.12923(11) 0.44533(12) 0.51211(10) 0.0781(6) Uani 1 1 d .
O1 O 0.0141(6) 0.3438(6) 0.4938(5) 0.084(2) Uani 1 1 d .
N1 N 0.0769(8) 0.6182(8) 0.5004(5) 0.068(2) Uani 1 1 d .
N2 N 0.2500(7) 0.5324(11) 0.5061(5) 0.077(3) Uani 1 1 d .
N3 N 0.2225(7) 0.2906(7) 0.5199(6) 0.076(2) Uani 1 1 d .
C1 C 0.1223(8) 0.8409(9) 0.5019(7) 0.100(4) Uani 1 1 d .
H1A H 0.0580 0.8585 0.4564 0.150 Uiso 1 1 calc R
H1B H 0.1746 0.8883 0.4851 0.150 Uiso 1 1 calc R
H1C H 0.1193 0.8624 0.5664 0.150 Uiso 1 1 calc R
C2 C 0.1460(12) 0.7032(11) 0.4981(6) 0.077(3) Uani 1 1 d .
C3 C 0.2417(9) 0.6493(14) 0.4925(7) 0.073(3) Uani 1 1 d .
C4 C 0.3183(9) 0.7331(10) 0.4724(8) 0.111(4) Uani 1 1 d .
H4A H 0.3360 0.7946 0.5226 0.166 Uiso 1 1 calc R
H4B H 0.2911 0.7726 0.4105 0.166 Uiso 1 1 calc R
H4C H 0.3778 0.6869 0.4708 0.166 Uiso 1 1 calc R
C5 C 0.3382(9) 0.4584(11) 0.5045(8) 0.092(3) Uani 1 1 d .
H5A H 0.4003 0.5010 0.5376 0.111 Uiso 1 1 calc R
H5B H 0.3396 0.4419 0.4379 0.111 Uiso 1 1 calc R
C6 C 0.3281(10) 0.3397(10) 0.5563(8) 0.090(3) Uani 1 1 d .
H6A H 0.3762 0.2795 0.5449 0.108 Uiso 1 1 calc R
H6B H 0.3434 0.3545 0.6258 0.108 Uiso 1 1 calc R
C7 C 0.2072(8) 0.1959(9) 0.5890(8) 0.100(4) Uani 1 1 d .
H7A H 0.2578 0.1327 0.5954 0.150 Uiso 1 1 calc R
H7B H 0.1409 0.1602 0.5653 0.150 Uiso 1 1 calc R
H7C H 0.2131 0.2333 0.6514 0.150 Uiso 1 1 calc R
C8 C 0.2058(9) 0.2343(9) 0.4199(8) 0.105(4) Uani 1 1 d .
H8A H 0.2222 0.2939 0.3766 0.157 Uiso 1 1 calc R
H8B H 0.1359 0.2101 0.3957 0.157 Uiso 1 1 calc R
H8C H 0.2486 0.1632 0.4238 0.157 Uiso 1 1 calc R
Cu2 Cu 0.03723(12) 0.59425(14) 0.73402(11) 0.0964(7) Uani 1 1 d .
Cu3 Cu 0.42762(13) 0.75473(15) 0.74110(12) 0.1058(7) Uani 1 1 d .
S1 S 0.4364(2) 1.1781(3) 0.8052(2) 0.1038(11) Uani 1 1 d .
S2 S 0.1640(2) 0.4690(3) 0.71943(19) 0.0883(9) Uani 1 1 d .
S3 S 0.1092(2) 1.0161(3) 0.7567(2) 0.1001(11) Uani 1 1 d .
C11 C 0.4378(9) 1.0296(13) 0.7822(8) 0.088(4) Uani 1 1 d .
C12 C 0.2581(10) 0.5741(12) 0.7324(7) 0.085(4) Uani 1 1 d .
C13 C 0.0838(9) 0.8701(12) 0.7529(7) 0.080(3) Uani 1 1 d .
N11 N 0.4362(8) 0.9261(10) 0.7670(8) 0.110(4) Uani 1 1 d .
N12 N 0.3236(8) 0.6430(10) 0.7407(8) 0.106(4) Uani 1 1 d .
N13 N 0.0670(7) 0.7655(9) 0.7504(6) 0.095(3) Uani 1 1 d .
O1W O 0.5000 1.0000 0.5000 0.194(14) Uani 0.50 2 d SP

loop_
_atom_site_aniso_label
_atom_site_aniso_U_11
_atom_site_aniso_U_22
_atom_site_aniso_U_33
_atom_site_aniso_U_23
_atom_site_aniso_U_13
_atom_site_aniso_U_12
Cu1 0.0922(12) 0.0648(10) 0.0790(11) -0.0064(8) 0.0258(9) -0.0072(9)
O1 0.096(6) 0.059(5) 0.096(5) -0.011(4) 0.026(5) -0.009(5)
N1 0.070(7) 0.074(7) 0.063(6) -0.012(4) 0.019(5) -0.002(6)
N2 0.103(9) 0.071(7) 0.059(6) -0.004(5) 0.027(5) -0.017(7)
N3 0.081(7) 0.066(6) 0.077(7) -0.008(5) 0.018(5) -0.003(5)
C1 0.133(10) 0.059(8) 0.106(9) -0.006(7) 0.029(7) -0.035(8)
C2 0.088(11) 0.096(10) 0.046(7) -0.001(6) 0.017(6) -0.045(10)
C3 0.063(10) 0.104(11) 0.058(7) 0.002(7) 0.028(7) -0.019(10)
C4 0.113(10) 0.112(10) 0.110(10) 0.014(7) 0.038(8) -0.027(8)
C5 0.089(10) 0.087(9) 0.111(10) -0.016(8) 0.045(8) 0.002(8)
C6 0.105(11) 0.065(8) 0.099(9) 0.003(7) 0.028(8) 0.005(8)
C7 0.116(10) 0.075(8) 0.111(9) 0.031(7) 0.035(8) 0.006(7)
C8 0.127(10) 0.093(9) 0.087(9) -0.021(7) 0.016(8) 0.010(7)
Cu2 0.1274(15) 0.0793(12) 0.0836(12) -0.0058(9) 0.0301(10) -0.0055(10)
Cu3 0.1170(15) 0.1005(14) 0.1013(14) -0.0154(10) 0.0317(11) -0.0113(12)
S1 0.112(3) 0.087(2) 0.123(3) 0.0089(19) 0.048(2) 0.0088(19)
S2 0.118(2) 0.073(2) 0.078(2) 0.0013(15) 0.0342(18) -0.009(2)
S3 0.122(3) 0.075(2) 0.106(2) 0.0054(17) 0.037(2) -0.0069(19)
C11 0.086(9) 0.088(10) 0.101(9) 0.000(8) 0.042(7) -0.003(9)
C12 0.109(12) 0.101(12) 0.042(7) -0.005(7) 0.015(8) 0.032(9)
C13 0.090(9) 0.079(10) 0.072(8) 0.000(8) 0.026(7) 0.002(8)
N11 0.120(9) 0.082(8) 0.133(9) -0.003(7) 0.044(7) 0.006(8)
N12 0.106(9) 0.108(9) 0.106(8) -0.036(7) 0.032(7) -0.029(7)
N13 0.118(8) 0.078(7) 0.091(7) -0.004(6) 0.030(6) -0.007(7)
O1W 0.17(2) 0.112(19) 0.24(3) 0.079(19) -0.06(2) -0.106(19)

loop_
_atom_type_symbol
_atom_type_description
_atom_type_scat_dispersion_real
_atom_type_scat_dispersion_imag
_atom_type_scat_source
C C 0.0181 0.0091 'International Tables Vol C Tables 4.2.6.8 and 6.1.1.4'
H H 0.0000 0.0000 'International Tables Vol C Tables 4.2.6.8 and 6.1.1.4'
N N 0.0311 0.0180 'International Tables Vol C Tables 4.2.6.8 and 6.1.1.4'
O O 0.0492 0.0322 'International Tables Vol C Tables 4.2.6.8 and 6.1.1.4'
S S 0.3331 0.5567 'International Tables Vol C Tables 4.2.6.8 and 6.1.1.4'
Cu Cu -1.9646 0.5888 'International Tables Vol C Tables 4.2.6.8 and 6.1.1.4'

loop_
_geom_angle_atom_site_label_1
_geom_angle_atom_site_label_2
_geom_angle_atom_site_label_3
_geom_angle
_geom_angle_site_symmetry_1
_geom_angle_site_symmetry_3
O1 Cu1 N2 167.8(3) . .
O1 Cu1 N1 105.7(3) . .
N2 Cu1 N1 80.1(4) . .
O1 Cu1 N3 90.7(4) . .
N2 Cu1 N3 83.0(4) . .
N1 Cu1 N3 163.1(4) . .
O1 Cu1 S2 95.6(2) . .
N2 Cu1 S2 95.4(2) . .
N1 Cu1 S2 87.7(2) . .
N3 Cu1 S2 94.9(2) . .
N1 O1 Cu1 124.7(6) 3_566 .
C2 N1 O1 118.0(9) . 3_566
C2 N1 Cu1 114.4(8) . .
O1 N1 Cu1 127.2(7) 3_566 .
C3 N2 C5 125.7(10) . .
C3 N2 Cu1 116.7(8) . .
C5 N2 Cu1 117.0(7) . .
C7 N3 C6 108.2(8) . .
C7 N3 C8 109.7(8) . .
C6 N3 C8 111.0(8) . .
C7 N3 Cu1 113.6(6) . .
C6 N3 Cu1 104.5(6) . .
C8 N3 Cu1 109.7(6) . .
C2 C1 H1A 109.5 . .
C2 C1 H1B 109.5 . .
H1A C1 H1B 109.5 . .
C2 C1 H1C 109.5 . .
H1A C1 H1C 109.5 . .
H1B C1 H1C 109.5 . .
N1 C2 C3 112.3(11) . .
N1 C2 C1 121.1(11) . .
C3 C2 C1 126.5(12) . .
N2 C3 C2 115.7(10) . .
N2 C3 C4 126.9(12) . .
C2 C3 C4 117.4(13) . .
C3 C4 H4A 109.5 . .
C3 C4 H4B 109.5 . .
H4A C4 H4B 109.5 . .
C3 C4 H4C 109.5 . .
H4A C4 H4C 109.5 . .
H4B C4 H4C 109.5 . .
N2 C5 C6 106.2(9) . .
N2 C5 H5A 110.5 . .
C6 C5 H5A 110.5 . .
N2 C5 H5B 110.5 . .
C6 C5 H5B 110.5 . .
H5A C5 H5B 108.7 . .
N3 C6 C5 109.9(9) . .
N3 C6 H6A 109.7 . .
C5 C6 H6A 109.7 . .
N3 C6 H6B 109.7 . .
C5 C6 H6B 109.7 . .
H6A C6 H6B 108.2 . .
N3 C7 H7A 109.5 . .
N3 C7 H7B 109.5 . .
H7A C7 H7B 109.5 . .
N3 C7 H7C 109.5 . .
H7A C7 H7C 109.5 . .
H7B C7 H7C 109.5 . .
N3 C8 H8A 109.5 . .
N3 C8 H8B 109.5 . .
H8A C8 H8B 109.5 . .
N3 C8 H8C 109.5 . .
H8A C8 H8C 109.5 . .
H8B C8 H8C 109.5 . .
N13 Cu2 S3 122.3(3) . 2_546
N13 Cu2 S2 117.1(3) . .
S3 Cu2 S2 120.37(13) 2_546 .
N12 Cu3 N11 130.2(5) . .
N12 Cu3 S1 116.1(3) . 2_646
N11 Cu3 S1 113.6(3) . 2_646
C11 S1 Cu3 104.1(4) . 2_656
C12 S2 Cu2 99.5(4) . .
C12 S2 Cu1 94.8(4) . .
Cu2 S2 Cu1 103.23(12) . .
C13 S3 Cu2 100.8(4) . 2_556
N11 C11 S1 178.0(12) . .
N12 C12 S2 178.2(12) . .
N13 C13 S3 179.1(12) . .
C11 N11 Cu3 177.6(11) . .
C12 N12 Cu3 174.5(11) . .
C13 N13 Cu2 174.9(10) . .

loop_
_geom_bond_atom_site_label_1
_geom_bond_atom_site_label_2
_geom_bond_distance
_geom_bond_site_symmetry_2
Cu1 O1 1.879(7) .
Cu1 N2 1.922(8) .
Cu1 N1 1.995(8) .
Cu1 N3 2.090(8) .
Cu1 S2 2.875(3) .
O1 N1 1.333(9) 3_566
N1 C2 1.325(11) .
N1 O1 1.333(9) 3_566
N2 C3 1.281(12) .
N2 C5 1.452(11) .
N3 C7 1.474(11) .
N3 C6 1.494(12) .
N3 C8 1.510(11) .
C1 C2 1.531(14) .
C1 H1A 0.9600 .
C1 H1B 0.9600 .
C1 H1C 0.9600 .
C2 C3 1.452(13) .
C3 C4 1.471(13) .
C4 H4A 0.9600 .
C4 H4B 0.9600 .
C4 H4C 0.9600 .
C5 C6 1.507(12) .
C5 H5A 0.9700 .
C5 H5B 0.9700 .
C6 H6A 0.9700 .
C6 H6B 0.9700 .
C7 H7A 0.9600 .
C7 H7B 0.9600 .
C7 H7C 0.9600 .
C8 H8A 0.9600 .
C8 H8B 0.9600 .
C8 H8C 0.9600 .
Cu2 N13 1.900(10) .
Cu2 S3 2.208(3) 2_546
Cu2 S2 2.253(3) .
Cu3 N12 1.864(10) .
Cu3 N11 1.890(11) .
Cu3 S1 2.286(3) 2_646
S1 C11 1.642(14) .
S1 Cu3 2.286(3) 2_656
S2 C12 1.690(14) .
S3 C13 1.617(13) .
S3 Cu2 2.208(3) 2_556
C11 N11 1.140(11) .
C12 N12 1.146(13) .
C13 N13 1.154(11) .

loop_
_geom_torsion_atom_site_label_1
_geom_torsion_atom_site_label_2
_geom_torsion_atom_site_label_3
_geom_torsion_atom_site_label_4
_geom_torsion
_geom_torsion_site_symmetry_1
_geom_torsion_site_symmetry_4
N2 Cu1 O1 N1 -133.6(18) . 3_566
N1 Cu1 O1 N1 -16.7(8) . 3_566
N3 Cu1 O1 N1 167.5(7) . 3_566
S2 Cu1 O1 N1 72.4(6) . 3_566
O1 Cu1 N1 C2 -171.3(6) . .
N2 Cu1 N1 C2 -2.3(6) . .
N3 Cu1 N1 C2 -5.7(15) . .
S2 Cu1 N1 C2 93.6(6) . .
O1 Cu1 N1 O1 17.2(9) . 3_566
N2 Cu1 N1 O1 -173.8(7) . 3_566
N3 Cu1 N1 O1 -177.2(9) . 3_566
S2 Cu1 N1 O1 -77.9(7) . 3_566
O1 Cu1 N2 C3 115.4(19) . .
N1 Cu1 N2 C3 -3.9(7) . .
N3 Cu1 N2 C3 175.1(8) . .
S2 Cu1 N2 C3 -90.6(7) . .
O1 Cu1 N2 C5 -57(2) . .
N1 Cu1 N2 C5 -176.0(7) . .
N3 Cu1 N2 C5 3.0(7) . .
S2 Cu1 N2 C5 97.3(6) . .
O1 Cu1 N3 C7 -50.6(7) . .
N2 Cu1 N3 C7 139.9(7) . .
N1 Cu1 N3 C7 143.3(10) . .
S2 Cu1 N3 C7 45.1(7) . .
O1 Cu1 N3 C6 -168.3(6) . .
N2 Cu1 N3 C6 22.2(6) . .
N1 Cu1 N3 C6 25.7(14) . .
S2 Cu1 N3 C6 -72.6(6) . .
O1 Cu1 N3 C8 72.6(7) . .
N2 Cu1 N3 C8 -96.8(7) . .
N1 Cu1 N3 C8 -93.4(12) . .
S2 Cu1 N3 C8 168.3(7) . .
O1 N1 C2 C3 179.6(7) 3_566 .
Cu1 N1 C2 C3 7.2(10) . .
O1 N1 C2 C1 -0.1(13) 3_566 .
Cu1 N1 C2 C1 -172.5(6) . .
C5 N2 C3 C2 -179.7(8) . .
Cu1 N2 C3 C2 9.0(11) . .
C5 N2 C3 C4 0.1(16) . .
Cu1 N2 C3 C4 -171.3(8) . .
N1 C2 C3 N2 -10.6(12) . .
C1 C2 C3 N2 169.0(9) . .
N1 C2 C3 C4 169.6(8) . .
C1 C2 C3 C4 -10.8(14) . .
C3 N2 C5 C6 161.3(10) . .
Cu1 N2 C5 C6 -27.4(10) . .
C7 N3 C6 C5 -164.8(8) . .
C8 N3 C6 C5 74.8(10) . .
Cu1 N3 C6 C5 -43.4(9) . .
N2 C5 C6 N3 46.6(10) . .
N13 Cu2 S2 C12 2.0(5) . .
S3 Cu2 S2 C12 -172.1(4) 2_546 .
N13 Cu2 S2 Cu1 -95.3(3) . .
S3 Cu2 S2 Cu1 90.59(14) 2_546 .
O1 Cu1 S2 C12 -173.4(4) . .
N2 Cu1 S2 C12 11.9(5) . .
N1 Cu1 S2 C12 -67.9(5) . .
N3 Cu1 S2 C12 95.4(5) . .
O1 Cu1 S2 Cu2 -72.5(3) . .
N2 Cu1 S2 Cu2 112.9(4) . .
N1 Cu1 S2 Cu2 33.1(4) . .
N3 Cu1 S2 Cu2 -163.7(3) . .
Cu3 S1 C11 N11 -176(100) 2_656 .
Cu2 S2 C12 N12 -176(100) . .
Cu1 S2 C12 N12 -72(38) . .
Cu2 S3 C13 N13 -172(100) 2_556 .
S1 C11 N11 Cu3 25(64) . .
N12 Cu3 N11 C11 -17(28) . .
S1 Cu3 N11 C11 159(27) 2_646 .
S2 C12 N12 Cu3 76(44) . .
N11 Cu3 N12 C12 108(12) . .
S1 Cu3 N12 C12 -68(13) 2_646 .
S3 C13 N13 Cu2 -89(75) . .
S3 Cu2 N13 C13 -104(12) 2_546 .
S2 Cu2 N13 C13 82(12) . .
